data_1542395
loop_
_publ_author_name
'Izquierdo, Cristina'
'Esteban, Francisco'
'Ruano, Jos\'e Luis Garc\'ia'
'Fraile, Alberto'
'Alem\'an, Jos\'e'

_publ_section_title
;
 Asymmetric Synthesis of 1,2-Diamines bearing Tetrasubstituted Centers
 from Nonstabilized Azomethine Ylides and N-Sulfinylketimines under
 Br\/onsted Acid Catalysis.
;
_journal_issue 1
_journal_name_full 'Organic letters'
_journal_page_first 92
_journal_page_last 95
_journal_paper_doi 10.1021/acs.orglett.5b03251
_journal_volume 18
_journal_year 2016
_chemical_formula_sum 'C21 H25 N3 O S'
_chemical_formula_weight 367.50
_chemical_name_common FE0818
_space_group_crystal_system orthorhombic
_space_group_IT_number 19
_space_group_name_Hall 'P 2ac 2ab'
_space_group_name_H-M_alt 'P 21 21 21'
_symmetry_space_group_name_Hall 'P 2ac 2ab'
_symmetry_space_group_name_H-M 'P 21 21 21'
_atom_sites_solution_hydrogens geom
_atom_sites_solution_primary direct
_atom_sites_solution_secondary difmap
_cell_angle_alpha 90
_cell_angle_beta 90
_cell_angle_gamma 90
_cell_formula_units_Z 4
_cell_length_a 6.14440(10)
_cell_length_b 12.3333(2)
_cell_length_c 26.7768(4)
_cell_measurement_reflns_used 9878
_cell_measurement_temperature 296.(2)
_cell_measurement_theta_max 25.6682
_cell_measurement_theta_min 2.2452
_cell_volume 2029.17(6)
_computing_cell_refinement 'SAINT V7.68A (Bruker AXS, 2009)'
_computing_data_collection 'Bruker Instrument Service v2010.9.0.0'
_computing_data_reduction 'SAINT V7.68A (Bruker AXS, 2009)'
_computing_structure_refinement 'SHELXL-97 (Sheldrick, 2008)'
_computing_structure_solution 'SHELXS-97 (Sheldrick, 2008)'
_diffrn_ambient_temperature 296.(2)
_diffrn_detector_area_resol_mean 8.3333
_diffrn_measured_fraction_theta_full 1.000
_diffrn_measured_fraction_theta_max 1.000
_diffrn_measurement_device_type 'Bruker Kappa Apex II'
_diffrn_radiation_wavelength 0.71073
_diffrn_reflns_av_R_equivalents 0.0336
_diffrn_reflns_av_sigmaI/netI 0.0182
_diffrn_reflns_limit_h_max 7
_diffrn_reflns_limit_h_min -7
_diffrn_reflns_limit_k_max 14
_diffrn_reflns_limit_k_min -14
_diffrn_reflns_limit_l_max 32
_diffrn_reflns_limit_l_min -32
_diffrn_reflns_number 32747
_diffrn_reflns_theta_full 25.35
_diffrn_reflns_theta_max 25.35
_diffrn_reflns_theta_min 1.52
_exptl_absorpt_coefficient_mu 0.174
_exptl_absorpt_correction_T_max 0.97
_exptl_absorpt_correction_T_min 0.90
_exptl_absorpt_correction_type multi-scan
_exptl_absorpt_process_details sadabs
_exptl_crystal_colour 'clear colourless'
_exptl_crystal_density_diffrn 1.203
_exptl_crystal_density_method 'not measured'
_exptl_crystal_description prismatic
_exptl_crystal_F_000 784
_exptl_crystal_size_max 0.280
_exptl_crystal_size_mid 0.180
_exptl_crystal_size_min 0.180
_refine_diff_density_max 0.233
_refine_diff_density_min -0.312
_refine_ls_abs_structure_details 'Flack H D (1983), Acta Cryst. A39, 876-881'
_refine_ls_abs_structure_Flack 0.00(8)
_refine_ls_extinction_method none
_refine_ls_goodness_of_fit_ref 1.119
_refine_ls_hydrogen_treatment refxyz
_refine_ls_matrix_type full
_refine_ls_number_parameters 238
_refine_ls_number_reflns 3716
_refine_ls_number_restraints 0
_refine_ls_restrained_S_all 1.119
_refine_ls_R_factor_all 0.0405
_refine_ls_R_factor_gt 0.0315
_refine_ls_shift/su_max 0.000
_refine_ls_shift/su_mean 0.000
_refine_ls_structure_factor_coef Fsqd
_refine_ls_weighting_details 'calc w=1/[\s^2^(Fo^2^)+(0.0744P)^2^+0.1485P] where P=(Fo^2^+2Fc^2^)/3'
_refine_ls_weighting_scheme calc
_refine_ls_wR_factor_gt 0.0931
_refine_ls_wR_factor_ref 0.1147
_reflns_number_gt 3390
_reflns_number_total 3716
_reflns_threshold_expression >2sigma(I)
_cod_data_source_file ol5b03251_si_002.cif
_cod_data_source_block I
_cod_database_code 1542395

loop_
_space_group_symop_operation_xyz
'x, y, z'
'x+1/2, -y+1/2, -z'
'-x, y+1/2, -z+1/2'
'-x+1/2, -y, z+1/2'

loop_
_atom_site_type_symbol
_atom_site_label
_atom_site_fract_x
_atom_site_fract_y
_atom_site_fract_z
_atom_site_U_iso_or_equiv
_atom_site_adp_type
_atom_site_calc_flag
_atom_site_refinement_flags
_atom_site_occupancy
C C1 0.8335(4) -0.2164(2) 0.25344(9) 0.0572(6) Uani d . 1
C C2 0.7567(4) -0.12925(18) 0.22157(8) 0.0499(5) Uani d . 1
C C3 0.8879(4) -0.09076(19) 0.18333(8) 0.0529(5) Uani d . 1
H H3 1.0253 -0.1204 0.1781 0.063 Uiso calc R 1
C C4 0.8128(4) -0.00787(18) 0.15298(8) 0.0501(5) Uani d . 1
H H4 0.9015 0.0192 0.1277 0.06 Uiso calc R 1
C C5 0.6066(4) 0.03502(16) 0.15995(7) 0.0409(4) Uani d . 1
C C6 0.4797(4) -0.00332(18) 0.19868(8) 0.0501(5) Uani d . 1
H H6 0.343 0.0268 0.2041 0.06 Uiso calc R 1
C C7 0.5518(4) -0.0853(2) 0.22934(8) 0.0558(6) Uani d . 1
H H7 0.464 -0.111 0.255 0.067 Uiso calc R 1
C C8 0.5207(3) 0.12503(16) 0.12737(7) 0.0402(4) Uani d . 1
H H8 0.3613 0.1258 0.1288 0.048 Uiso calc R 1
C C9 0.6104(4) 0.23744(16) 0.14371(7) 0.0493(5) Uani d . 1
H H9A 0.5111 0.2717 0.167 0.059 Uiso calc R 1
H H9B 0.7508 0.2292 0.1598 0.059 Uiso calc R 1
C C10 0.4242(4) 0.35207(16) 0.08371(8) 0.0501(5) Uani d . 1
H H10A 0.3109 0.2973 0.0841 0.06 Uiso calc R 1
H H10B 0.4365 0.3795 0.0499 0.06 Uiso calc R 1
C C11 0.3616(4) 0.44380(17) 0.11831(8) 0.0464(5) Uani d . 1
C C12 0.1545(4) 0.4518(2) 0.13809(10) 0.0662(7) Uani d . 1
H H12 0.0497 0.4 0.1304 0.079 Uiso calc R 1
C C13 0.1037(6) 0.5389(3) 0.16993(12) 0.0879(10) Uani d . 1
H H13 -0.0354 0.5442 0.1834 0.105 Uiso calc R 1
C C14 0.2537(6) 0.6148(3) 0.18119(12) 0.0860(10) Uani d . 1
H H14 0.2176 0.6723 0.2021 0.103 Uiso calc R 1
C C15 0.4581(6) 0.6073(2) 0.16197(12) 0.0815(9) Uani d . 1
H H15 0.5613 0.6598 0.1697 0.098 Uiso calc R 1
C C16 0.5130(5) 0.5221(2) 0.13103(10) 0.0633(7) Uani d . 1
H H16 0.6538 0.5173 0.1185 0.076 Uiso calc R 1
C C17 0.7082(4) 0.22237(17) 0.06301(9) 0.0503(5) Uani d . 1
H H17A 0.8642 0.2126 0.0662 0.06 Uiso calc R 1
H H17B 0.6762 0.2455 0.0292 0.06 Uiso calc R 1
C C18 0.4607(4) -0.06539(17) 0.02439(8) 0.0511(5) Uani d . 1
C C19 0.3766(6) -0.1272(2) 0.06944(10) 0.0772(9) Uani d . 1
H H19A 0.3766 -0.2035 0.0623 0.116 Uiso calc R 1
H H19B 0.231 -0.1041 0.0769 0.116 Uiso calc R 1
H H19C 0.469 -0.1132 0.0976 0.116 Uiso calc R 1
C C20 0.7011(5) -0.0814(2) 0.01530(12) 0.0770(8) Uani d . 1
H H20A 0.7796 -0.0689 0.0458 0.115 Uiso calc R 1
H H20B 0.7498 -0.0312 -0.0097 0.115 Uiso calc R 1
H H20C 0.7268 -0.1542 0.0041 0.115 Uiso calc R 1
C C21 0.3321(6) -0.0942(2) -0.02262(10) 0.0773(8) Uani d . 1
H H21A 0.36 -0.1683 -0.0315 0.116 Uiso calc R 1
H H21B 0.3761 -0.0477 -0.0495 0.116 Uiso calc R 1
H H21C 0.1794 -0.0848 -0.0164 0.116 Uiso calc R 1
N N1 0.8931(4) -0.28438(19) 0.27840(9) 0.0761(7) Uani d . 1
N N2 0.6314(3) 0.30282(13) 0.09869(7) 0.0466(4) Uani d . 1
N N3 0.5921(3) 0.11888(13) 0.07457(6) 0.0408(4) Uani d . 1
O O1 0.1872(3) 0.09347(16) 0.04885(7) 0.0720(5) Uani d . 1
S S1 0.41343(9) 0.08183(4) 0.030179(19) 0.04701(17) Uani d . 1

loop_
_atom_site_aniso_label
_atom_site_aniso_U_11
_atom_site_aniso_U_22
_atom_site_aniso_U_33
_atom_site_aniso_U_12
_atom_site_aniso_U_13
_atom_site_aniso_U_23
C1 0.0603(16) 0.0548(13) 0.0565(13) 0.0041(11) -0.0019(11) 0.0067(11)
C2 0.0587(15) 0.0456(11) 0.0455(11) 0.0051(11) -0.0070(10) 0.0026(9)
C3 0.0412(12) 0.0565(13) 0.0608(12) 0.0078(11) -0.0045(10) 0.0062(11)
C4 0.0408(12) 0.0562(13) 0.0534(12) 0.0002(10) 0.0019(9) 0.0116(10)
C5 0.0390(11) 0.0403(10) 0.0434(10) -0.0007(9) -0.0041(9) -0.0014(8)
C6 0.0506(13) 0.0530(13) 0.0468(11) 0.0081(10) 0.0059(9) 0.0023(10)
C7 0.0589(15) 0.0589(13) 0.0496(11) 0.0056(12) 0.0094(10) 0.0103(10)
C8 0.0375(11) 0.0423(10) 0.0409(9) 0.0022(8) -0.0004(8) -0.0008(8)
C9 0.0546(14) 0.0420(11) 0.0514(11) 0.0051(11) -0.0094(10) -0.0060(9)
C10 0.0559(13) 0.0394(10) 0.0548(11) 0.0041(10) -0.0060(11) -0.0021(9)
C11 0.0511(13) 0.0395(11) 0.0487(11) 0.0067(9) -0.0001(9) 0.0032(9)
C12 0.0509(15) 0.0704(16) 0.0774(16) 0.0066(13) -0.0012(12) -0.0010(14)
C13 0.0656(18) 0.114(3) 0.0838(19) 0.036(2) 0.0114(16) -0.0158(19)
C14 0.094(2) 0.0742(19) 0.090(2) 0.0310(19) -0.0077(19) -0.0274(17)
C15 0.097(2) 0.0575(16) 0.0899(19) 0.0009(16) -0.0013(18) -0.0228(14)
C16 0.0719(17) 0.0486(13) 0.0694(14) -0.0036(12) 0.0119(13) -0.0071(11)
C17 0.0474(13) 0.0394(11) 0.0642(13) -0.0039(10) 0.0112(10) -0.0019(10)
C18 0.0635(15) 0.0381(11) 0.0517(11) -0.0034(10) -0.0022(10) -0.0036(9)
C19 0.114(3) 0.0500(13) 0.0680(15) -0.0217(16) -0.0012(16) 0.0049(12)
C20 0.081(2) 0.0555(15) 0.094(2) 0.0182(15) 0.0107(16) -0.0138(15)
C21 0.107(2) 0.0641(16) 0.0608(14) -0.0173(16) -0.0111(14) -0.0132(13)
N1 0.0802(16) 0.0705(14) 0.0777(14) 0.0154(13) -0.0009(13) 0.0240(12)
N2 0.0465(11) 0.0366(8) 0.0567(10) 0.0011(8) 0.0016(8) -0.0051(7)
N3 0.0434(9) 0.0365(8) 0.0425(8) -0.0009(7) 0.0009(7) 0.0009(7)
O1 0.0454(9) 0.0787(12) 0.0917(12) 0.0136(9) -0.0168(9) -0.0248(10)
S1 0.0549(3) 0.0397(3) 0.0464(3) 0.0064(2) -0.0096(2) -0.0004(2)

loop_
_atom_type_symbol
_atom_type_description
_atom_type_scat_dispersion_real
_atom_type_scat_dispersion_imag
_atom_type_scat_source
C C 0.0033 0.0016 'International Tables Vol C Tables 4.2.6.8 and 6.1.1.4'
H H 0.0000 0.0000 'International Tables Vol C Tables 4.2.6.8 and 6.1.1.4'
N N 0.0061 0.0033 'International Tables Vol C Tables 4.2.6.8 and 6.1.1.4'
O O 0.0106 0.0060 'International Tables Vol C Tables 4.2.6.8 and 6.1.1.4'
S S 0.1246 0.1234 'International Tables Vol C Tables 4.2.6.8 and 6.1.1.4'

loop_
_geom_angle_atom_site_label_1
_geom_angle_atom_site_label_2
_geom_angle_atom_site_label_3
_geom_angle
N1 C1 C2 179.8(3)
C7 C2 C3 120.3(2)
C7 C2 C1 119.8(2)
C3 C2 C1 119.9(2)
C4 C3 C2 119.5(2)
C4 C3 H3 120.3
C2 C3 H3 120.3
C3 C4 C5 120.5(2)
C3 C4 H4 119.8
C5 C4 H4 119.8
C6 C5 C4 119.1(2)
C6 C5 C8 119.27(19)
C4 C5 C8 121.58(19)
C7 C6 C5 121.2(2)
C7 C6 H6 119.4
C5 C6 H6 119.4
C6 C7 C2 119.4(2)
C6 C7 H7 120.3
C2 C7 H7 120.3
N3 C8 C5 114.25(16)
N3 C8 C9 102.07(16)
C5 C8 C9 111.70(16)
N3 C8 H8 109.5
C5 C8 H8 109.5
C9 C8 H8 109.5
N2 C9 C8 107.00(15)
N2 C9 H9A 110.3
C8 C9 H9A 110.3
N2 C9 H9B 110.3
C8 C9 H9B 110.3
H9A C9 H9B 108.6
N2 C10 C11 111.27(18)
N2 C10 H10A 109.4
C11 C10 H10A 109.4
N2 C10 H10B 109.4
C11 C10 H10B 109.4
H10A C10 H10B 108.0
C12 C11 C16 118.4(2)
C12 C11 C10 121.5(2)
C16 C11 C10 120.2(2)
C11 C12 C13 119.4(3)
C11 C12 H12 120.3
C13 C12 H12 120.3
C14 C13 C12 121.0(3)
C14 C13 H13 119.5
C12 C13 H13 119.5
C13 C14 C15 119.9(3)
C13 C14 H14 120.0
C15 C14 H14 120.0
C14 C15 C16 120.3(3)
C14 C15 H15 119.8
C16 C15 H15 119.8
C15 C16 C11 121.0(3)
C15 C16 H16 119.5
C11 C16 H16 119.5
N2 C17 N3 106.93(17)
N2 C17 H17A 110.3
N3 C17 H17A 110.3
N2 C17 H17B 110.3
N3 C17 H17B 110.3
H17A C17 H17B 108.6
C20 C18 C19 113.3(2)
C20 C18 C21 110.0(2)
C19 C18 C21 111.2(2)
C20 C18 S1 107.22(17)
C19 C18 S1 111.97(17)
C21 C18 S1 102.51(17)
C18 C19 H19A 109.5
C18 C19 H19B 109.5
H19A C19 H19B 109.5
C18 C19 H19C 109.5
H19A C19 H19C 109.5
H19B C19 H19C 109.5
C18 C20 H20A 109.5
C18 C20 H20B 109.5
H20A C20 H20B 109.5
C18 C20 H20C 109.5
H20A C20 H20C 109.5
H20B C20 H20C 109.5
C18 C21 H21A 109.5
C18 C21 H21B 109.5
H21A C21 H21B 109.5
C18 C21 H21C 109.5
H21A C21 H21C 109.5
H21B C21 H21C 109.5
C9 N2 C17 101.23(16)
C9 N2 C10 112.26(18)
C17 N2 C10 112.58(18)
C8 N3 C17 107.17(15)
C8 N3 S1 119.68(14)
C17 N3 S1 113.41(13)
O1 S1 N3 110.30(10)
O1 S1 C18 105.72(11)
N3 S1 C18 102.95(9)

loop_
_geom_bond_atom_site_label_1
_geom_bond_atom_site_label_2
_geom_bond_distance
C1 N1 1.133(3)
C1 C2 1.451(3)
C2 C7 1.386(3)
C2 C3 1.387(3)
C3 C4 1.385(3)
C3 H3 0.93
C4 C5 1.386(3)
C4 H4 0.93
C5 C6 1.381(3)
C5 C8 1.507(3)
C6 C7 1.376(3)
C6 H6 0.93
C7 H7 0.93
C8 N3 1.482(2)
C8 C9 1.555(3)
C8 H8 0.98
C9 N2 1.456(3)
C9 H9A 0.97
C9 H9B 0.97
C10 N2 1.467(3)
C10 C11 1.512(3)
C10 H10A 0.97
C10 H10B 0.97
C11 C12 1.382(3)
C11 C16 1.383(3)
C12 C13 1.407(4)
C12 H12 0.93
C13 C14 1.348(5)
C13 H13 0.93
C14 C15 1.360(5)
C14 H14 0.93
C15 C16 1.379(4)
C15 H15 0.93
C16 H16 0.93
C17 N2 1.456(3)
C17 N3 1.495(3)
C17 H17A 0.97
C17 H17B 0.97
C18 C20 1.510(4)
C18 C19 1.518(3)
C18 C21 1.528(3)
C18 S1 1.845(2)
C19 H19A 0.96
C19 H19B 0.96
C19 H19C 0.96
C20 H20A 0.96
C20 H20B 0.96
C20 H20C 0.96
C21 H21A 0.96
C21 H21B 0.96
C21 H21C 0.96
N3 S1 1.6813(17)
O1 S1 1.4839(19)
